data_4037499
loop_
_publ_author_name
'Guo, Chun-Xiao'
'Zhang, Wen-Zhen'
'Zhang, Ning'
'Lu, Xiao-Bing'

_publ_section_title
;
 1,3-Dipolar Cycloaddition of Nitrile Imine with Carbon Dioxide: Access to
 1,3,4-Oxadiazole-2(3H)-ones.
;
_journal_issue 14
_journal_name_full 'The Journal of organic chemistry'
_journal_page_first 7637
_journal_page_last 7642
_journal_paper_doi 10.1021/acs.joc.7b00963
_journal_volume 82
_journal_year 2017
_chemical_formula_sum 'C15 H12 N2 O3'
_chemical_formula_weight 268.27
_space_group_IT_number 61
_space_group_name_Hall '-P 2ac 2ab'
_space_group_name_H-M_alt 'P b c a'
_symmetry_cell_setting orthorhombic
_symmetry_space_group_name_H-M 'P b c a'
_atom_sites_solution_hydrogens geom
_atom_sites_solution_primary direct
_atom_sites_solution_secondary difmap
_audit_creation_method SHELXL-97
_cell_angle_alpha 90.00
_cell_angle_beta 90.00
_cell_angle_gamma 90.00
_cell_formula_units_Z 8
_cell_length_a 11.031(2)
_cell_length_b 7.7855(15)
_cell_length_c 29.329(6)
_cell_measurement_reflns_used 3674
_cell_measurement_temperature 296(2)
_cell_measurement_theta_max 25.971
_cell_measurement_theta_min 2.307
_cell_volume 2518.8(8)
_computing_cell_refinement 'Bruker SMART'
_computing_data_collection 'Bruker SMART'
_computing_data_reduction 'Bruker SAINT'
_computing_molecular_graphics 'Bruker SHELXTL'
_computing_publication_material 'Bruker SHELXTL'
_computing_structure_refinement 'SHELXL-97 (Sheldrick, 1997)'
_computing_structure_solution 'SHELXS-97 (Sheldrick, 1990)'
_diffrn_ambient_temperature 296(2)
_diffrn_measured_fraction_theta_full 1.000
_diffrn_measured_fraction_theta_max 1.000
_diffrn_measurement_device_type 'CCD area detector'
_diffrn_measurement_method 'phi and omega scans'
_diffrn_radiation_monochromator graphite
_diffrn_radiation_source 'fine-focus sealed tube'
_diffrn_radiation_type MoK\a
_diffrn_radiation_wavelength 0.71073
_diffrn_reflns_av_R_equivalents 0.0347
_diffrn_reflns_av_sigmaI/netI 0.0240
_diffrn_reflns_limit_h_max 14
_diffrn_reflns_limit_h_min -14
_diffrn_reflns_limit_k_max 10
_diffrn_reflns_limit_k_min -5
_diffrn_reflns_limit_l_max 36
_diffrn_reflns_limit_l_min -38
_diffrn_reflns_number 15411
_diffrn_reflns_theta_full 27.54
_diffrn_reflns_theta_max 27.54
_diffrn_reflns_theta_min 2.31
_exptl_absorpt_coefficient_mu 0.101
_exptl_absorpt_correction_T_max 1.0000
_exptl_absorpt_correction_T_min 0.2000
_exptl_absorpt_correction_type multi-scan
_exptl_crystal_colour colourless
_exptl_crystal_density_diffrn 1.415
_exptl_crystal_density_method 'not measured'
_exptl_crystal_description block
_exptl_crystal_F_000 1120
_exptl_crystal_size_max 0.14
_exptl_crystal_size_mid 0.12
_exptl_crystal_size_min 0.10
_refine_diff_density_max 0.153
_refine_diff_density_min -0.277
_refine_diff_density_rms 0.061
_refine_ls_extinction_method none
_refine_ls_goodness_of_fit_ref 1.047
_refine_ls_hydrogen_treatment contr
_refine_ls_matrix_type full
_refine_ls_number_parameters 181
_refine_ls_number_reflns 2909
_refine_ls_number_restraints 0
_refine_ls_restrained_S_all 1.047
_refine_ls_R_factor_all 0.0576
_refine_ls_R_factor_gt 0.0428
_refine_ls_shift/su_max 0.001
_refine_ls_shift/su_mean 0.000
_refine_ls_structure_factor_coef Fsqd
_refine_ls_weighting_details 'calc w=1/[\s^2^(Fo^2^)+(0.0519P)^2^+0.4439P] where P=(Fo^2^+2Fc^2^)/3'
_refine_ls_weighting_scheme calc
_refine_ls_wR_factor_gt 0.0992
_refine_ls_wR_factor_ref 0.1080
_reflns_number_gt 2245
_reflns_number_total 2909
_reflns_threshold_expression >2sigma(I)
_cod_data_source_file jo7b00963_si_002.cif
_cod_data_source_block 2f
_cod_depositor_comments
;
The following automatic conversions were performed:

data item '_exptl_absorpt_correction_type' value 'multi scan' was
changed to 'multi-scan' in accordance with the
/home/saulius/struct/COD-crude-data/automatic-downloads/DataCite-retrospective/ACS/depositions/lib/dictionaries/cif_core.dic
dictionary named 'cif_core.dic' version 2.4.2 last updated on
2011-04-26.

data item '_symmetry_cell_setting' value 'Orthorhombic' was changed
to 'orthorhombic' in accordance with the
/home/saulius/struct/COD-crude-data/automatic-downloads/DataCite-retrospective/ACS/depositions/lib/dictionaries/cif_core.dic
dictionary named 'cif_core.dic' version 2.4.2 last updated on
2011-04-26.

Automatic conversion script
Id: cif_fix_values 6909 2019-04-08 15:41:33Z antanas 
;
_cod_original_cell_volume 2518.9(9)
_cod_original_sg_symbol_H-M 'Pbca '
_cod_database_code 4037499

loop_
_symmetry_equiv_pos_as_xyz
'x, y, z'
'-x+1/2, -y, z+1/2'
'-x, y+1/2, -z+1/2'
'x+1/2, -y+1/2, -z'
'-x, -y, -z'
'x-1/2, y, -z-1/2'
'x, -y-1/2, z-1/2'
'-x-1/2, y-1/2, z'

loop_
_atom_site_label
_atom_site_type_symbol
_atom_site_fract_x
_atom_site_fract_y
_atom_site_fract_z
_atom_site_U_iso_or_equiv
_atom_site_adp_type
_atom_site_occupancy
_atom_site_symmetry_multiplicity
_atom_site_calc_flag
_atom_site_refinement_flags
N2 N 0.02943(10) 0.10228(14) 0.58929(4) 0.0363(3) Uani 1 1 d .
O2 O 0.20607(8) -0.01850(12) 0.57275(3) 0.0435(3) Uani 1 1 d .
O3 O 0.11383(10) 0.34911(13) 0.38218(3) 0.0488(3) Uani 1 1 d .
C4 C 0.11192(11) 0.15205(15) 0.51298(4) 0.0338(3) Uani 1 1 d .
C5 C 0.11144(11) 0.08272(16) 0.55888(4) 0.0345(3) Uani 1 1 d .
C6 C 0.19971(12) 0.17743(18) 0.43850(5) 0.0416(3) Uani 1 1 d .
H6A H 0.2605 0.1490 0.4179 0.050 Uiso 1 1 calc R
C7 C 0.10667(12) 0.28728(16) 0.42520(4) 0.0365(3) Uani 1 1 d .
N1 N 0.07051(10) 0.00678(14) 0.62618(4) 0.0365(3) Uani 1 1 d .
C9 C -0.00042(12) -0.00417(16) 0.66647(4) 0.0360(3) Uani 1 1 d .
O1 O 0.24357(10) -0.16041(16) 0.63900(4) 0.0630(3) Uani 1 1 d .
C11 C 0.01442(12) 0.32581(16) 0.45575(5) 0.0392(3) Uani 1 1 d .
H11A H -0.0493 0.3967 0.4470 0.047 Uiso 1 1 calc R
C12 C 0.20245(12) 0.11062(17) 0.48185(5) 0.0387(3) Uani 1 1 d .
H12A H 0.2651 0.0374 0.4904 0.046 Uiso 1 1 calc R
C13 C 0.01801(12) 0.25824(18) 0.49910(5) 0.0393(3) Uani 1 1 d .
H13A H -0.0438 0.2844 0.5195 0.047 Uiso 1 1 calc R
C14 C 0.17918(13) -0.06872(18) 0.61692(5) 0.0426(3) Uani 1 1 d .
C15 C 0.03945(14) -0.09817(19) 0.70373(5) 0.0469(3) Uani 1 1 d .
H15A H 0.1138 -0.1545 0.7028 0.056 Uiso 1 1 calc R
C16 C 0.02028(17) 0.4618(2) 0.36684(5) 0.0573(4) Uani 1 1 d .
H16A H 0.0367 0.4966 0.3361 0.086 Uiso 1 1 calc R
H16B H 0.0175 0.5613 0.3862 0.086 Uiso 1 1 calc R
H16C H -0.0563 0.4033 0.3680 0.086 Uiso 1 1 calc R
C17 C -0.11194(13) 0.07689(19) 0.66768(5) 0.0444(3) Uani 1 1 d .
H17A H -0.1396 0.1374 0.6424 0.053 Uiso 1 1 calc R
C18 C -0.18191(15) 0.0674(2) 0.70663(5) 0.0547(4) Uani 1 1 d .
H18A H -0.2565 0.1229 0.7077 0.066 Uiso 1 1 calc R
C19 C -0.03229(16) -0.1072(2) 0.74215(5) 0.0553(4) Uani 1 1 d .
H19A H -0.0061 -0.1706 0.7672 0.066 Uiso 1 1 calc R
C20 C -0.14175(16) -0.0240(2) 0.74399(5) 0.0580(4) Uani 1 1 d .
H20A H -0.1887 -0.0291 0.7703 0.070 Uiso 1 1 calc R

loop_
_atom_site_aniso_label
_atom_site_aniso_U_11
_atom_site_aniso_U_22
_atom_site_aniso_U_33
_atom_site_aniso_U_23
_atom_site_aniso_U_13
_atom_site_aniso_U_12
N2 0.0367(6) 0.0376(6) 0.0345(6) 0.0000(4) -0.0005(5) 0.0006(5)
O2 0.0347(5) 0.0514(6) 0.0445(5) 0.0029(4) 0.0027(4) 0.0065(4)
O3 0.0531(6) 0.0544(6) 0.0390(5) 0.0058(4) 0.0026(4) 0.0003(5)
C4 0.0324(6) 0.0309(6) 0.0380(7) -0.0043(5) 0.0012(5) -0.0042(5)
C5 0.0298(6) 0.0321(6) 0.0416(7) -0.0041(5) -0.0014(5) -0.0012(5)
C6 0.0359(7) 0.0461(7) 0.0427(8) -0.0047(6) 0.0079(6) 0.0004(6)
C7 0.0384(7) 0.0345(6) 0.0364(7) -0.0038(5) -0.0003(5) -0.0078(5)
N1 0.0331(6) 0.0400(6) 0.0364(6) 0.0011(4) -0.0016(4) 0.0018(5)
C9 0.0373(7) 0.0364(6) 0.0342(6) -0.0046(5) -0.0013(5) -0.0062(5)
O1 0.0482(7) 0.0794(8) 0.0616(7) 0.0193(6) 0.0020(5) 0.0224(6)
C11 0.0380(7) 0.0353(7) 0.0443(8) -0.0019(5) 0.0000(6) 0.0041(5)
C12 0.0316(7) 0.0393(7) 0.0451(7) -0.0032(6) 0.0018(6) 0.0017(5)
C13 0.0371(7) 0.0393(7) 0.0416(7) -0.0045(6) 0.0060(6) 0.0026(6)
C14 0.0363(7) 0.0469(7) 0.0447(8) 0.0014(6) 0.0002(6) 0.0022(6)
C15 0.0488(8) 0.0509(8) 0.0409(8) -0.0004(6) -0.0059(6) 0.0014(7)
C16 0.0723(12) 0.0521(9) 0.0474(9) 0.0076(7) -0.0068(8) 0.0029(8)
C17 0.0418(8) 0.0488(8) 0.0427(8) 0.0009(6) 0.0004(6) 0.0013(6)
C18 0.0441(9) 0.0662(10) 0.0537(9) -0.0052(8) 0.0091(7) -0.0003(7)
C19 0.0683(11) 0.0610(9) 0.0366(8) 0.0030(7) -0.0026(7) -0.0056(8)
C20 0.0637(11) 0.0684(10) 0.0420(9) -0.0042(7) 0.0120(8) -0.0145(9)

loop_
_atom_type_symbol
_atom_type_description
_atom_type_scat_dispersion_real
_atom_type_scat_dispersion_imag
_atom_type_scat_source
C C 0.0033 0.0016 'International Tables Vol C Tables 4.2.6.8 and 6.1.1.4'
H H 0.0000 0.0000 'International Tables Vol C Tables 4.2.6.8 and 6.1.1.4'
N N 0.0061 0.0033 'International Tables Vol C Tables 4.2.6.8 and 6.1.1.4'
O O 0.0106 0.0060 'International Tables Vol C Tables 4.2.6.8 and 6.1.1.4'

loop_
_geom_angle_atom_site_label_1
_geom_angle_atom_site_label_2
_geom_angle_atom_site_label_3
_geom_angle
C5 N2 N1 104.39(10)
C5 O2 C14 106.08(10)
C7 O3 C16 118.06(12)
C13 C4 C12 118.82(12)
C13 C4 C5 119.45(11)
C12 C4 C5 121.71(12)
N2 C5 O2 113.60(12)
N2 C5 C4 127.25(12)
O2 C5 C4 119.14(11)
C12 C6 C7 120.54(12)
O3 C7 C11 124.59(12)
O3 C7 C6 115.91(12)
C11 C7 C6 119.50(12)
C14 N1 N2 111.27(11)
C14 N1 C9 128.67(11)
N2 N1 C9 120.05(11)
C17 C9 C15 120.17(13)
C17 C9 N1 118.96(12)
C15 C9 N1 120.85(13)
C13 C11 C7 119.49(12)
C6 C12 C4 120.25(13)
C11 C13 C4 121.37(12)
O1 C14 N1 132.17(14)
O1 C14 O2 123.17(13)
N1 C14 O2 104.66(11)
C19 C15 C9 119.27(15)
C18 C17 C9 119.61(14)
C20 C18 C17 120.35(15)
C20 C19 C15 120.90(15)
C19 C20 C18 119.68(15)

loop_
_geom_bond_atom_site_label_1
_geom_bond_atom_site_label_2
_geom_bond_distance
N2 C5 1.2795(16)
N2 N1 1.3888(15)
O2 C5 1.3697(15)
O2 C14 1.3853(17)
O3 C7 1.3529(16)
O3 C16 1.4271(19)
C4 C13 1.3865(18)
C4 C12 1.3910(18)
C4 C5 1.4505(18)
C6 C12 1.3740(19)
C6 C7 1.3917(19)
C7 C11 1.3887(18)
N1 C14 1.3625(18)
N1 C9 1.4198(17)
C9 C17 1.383(2)
C9 C15 1.3868(19)
O1 C14 1.1972(17)
C11 C13 1.3764(19)
C15 C19 1.379(2)
C17 C18 1.381(2)
C18 C20 1.379(2)
C19 C20 1.371(2)
